data_1549889
loop_
_publ_author_name
'Sung, Simon'
'Wang, Qingyang'
'Kr\"amer, Tobias'
'Young, Rowan D.'

_publ_section_title
;
 Synthesis and reactivity of a PC<sub>carbene</sub>P cobalt(i) complex:
 the missing link in the cobalt PXP pincer series (X = B, C, N).
;
_journal_issue 43
_journal_name_full 'Chemical science'
_journal_page_first 8234
_journal_page_last 8241
_journal_paper_doi 10.1039/c8sc02782j
_journal_volume 9
_journal_year 2018
_chemical_formula_moiety 'C44 H46 Co P4 S, C32 H12 B F24, C3 H2 F0.5'
_chemical_formula_sum 'C79 H60 B Co F24.5 P4 S'
_chemical_formula_weight 1700.45
_space_group_crystal_system triclinic
_space_group_IT_number 2
_space_group_name_Hall '-P 1'
_space_group_name_H-M_alt 'P -1'
_symmetry_space_group_name_Hall '-P 1'
_symmetry_space_group_name_H-M 'P -1'
_atom_sites_solution_hydrogens geom
_audit_creation_date 2018-04-10
_audit_creation_method
;
Olex2 1.2
(compiled 2015.01.26 svn.r3150 for OlexSys, GUI svn.r4998)
;
_audit_update_record
;
2018-06-10 deposited with the CCDC.
2018-09-06 downloaded from the CCDC.
;
_cell_angle_alpha 107.508(7)
_cell_angle_beta 101.067(8)
_cell_angle_gamma 114.080(5)
_cell_formula_units_Z 2
_cell_length_a 15.234(3)
_cell_length_b 17.698(3)
_cell_length_c 18.812(3)
_cell_measurement_reflns_used 5870
_cell_measurement_temperature 100(2)
_cell_measurement_theta_max 27.02
_cell_measurement_theta_min 2.31
_cell_volume 4117.5(13)
_computing_molecular_graphics 'Olex2 (Dolomanov et al., 2009)'
_computing_publication_material 'Olex2 (Dolomanov et al., 2009)'
_computing_structure_refinement 'ShelXL (Sheldrick, 2008)'
_diffrn_ambient_temperature 99.94
_diffrn_measured_fraction_theta_full 0.998
_diffrn_measured_fraction_theta_max 0.993
_diffrn_measurement_device_type 'Bruker APEX-II CCD'
_diffrn_measurement_method '\f and \w scans'
_diffrn_radiation_type MoK\a
_diffrn_radiation_wavelength 0.71073
_diffrn_reflns_av_R_equivalents 0.1359
_diffrn_reflns_av_unetI/netI 0.1336
_diffrn_reflns_Laue_measured_fraction_full 0.998
_diffrn_reflns_Laue_measured_fraction_max 0.993
_diffrn_reflns_limit_h_max 19
_diffrn_reflns_limit_h_min -18
_diffrn_reflns_limit_k_max 22
_diffrn_reflns_limit_k_min -22
_diffrn_reflns_limit_l_max 23
_diffrn_reflns_limit_l_min -23
_diffrn_reflns_number 60160
_diffrn_reflns_point_group_measured_fraction_full 0.998
_diffrn_reflns_point_group_measured_fraction_max 0.993
_diffrn_reflns_theta_full 25.242
_diffrn_reflns_theta_max 26.421
_diffrn_reflns_theta_min 2.290
_diffrn_standards_number 0
_exptl_absorpt_coefficient_mu 0.408
_exptl_absorpt_correction_T_max 0.7454
_exptl_absorpt_correction_T_min 0.5442
_exptl_absorpt_correction_type multi-scan
_exptl_absorpt_process_details
;
SADABS-2016/2 (Bruker,2016/2) was used for absorption correction.
wR2(int) was 0.1115 before and 0.0722 after correction.
The Ratio of minimum to maximum transmission is 0.7301.
The \l/2 correction factor is Not present.
;
_exptl_crystal_colour black
_exptl_crystal_density_diffrn 1.372
_exptl_crystal_description plate
_exptl_crystal_F_000 1725
_exptl_crystal_size_max 0.348
_exptl_crystal_size_mid 0.154
_exptl_crystal_size_min 0.056
_refine_diff_density_max 0.777
_refine_diff_density_min -0.635
_refine_diff_density_rms 0.082
_refine_ls_extinction_method none
_refine_ls_goodness_of_fit_ref 1.015
_refine_ls_hydrogen_treatment constr
_refine_ls_matrix_type full
_refine_ls_number_parameters 1047
_refine_ls_number_reflns 16810
_refine_ls_number_restraints 0
_refine_ls_restrained_S_all 1.015
_refine_ls_R_factor_all 0.1770
_refine_ls_R_factor_gt 0.0763
_refine_ls_shift/su_max 0.000
_refine_ls_shift/su_mean 0.000
_refine_ls_structure_factor_coef Fsqd
_refine_ls_weighting_details 'w=1/[\s^2^(Fo^2^)+(0.0860P)^2^+5.8269P] where P=(Fo^2^+2Fc^2^)/3'
_refine_ls_weighting_scheme calc
_refine_ls_wR_factor_gt 0.1773
_refine_ls_wR_factor_ref 0.2370
_reflns_Friedel_coverage 0.000
_reflns_number_gt 7801
_reflns_number_total 16810
_reflns_threshold_expression 'I > 2\s(I)'
_cod_data_source_file c8sc02782j3.cif
_cod_data_source_block Compound_8a
_cod_depositor_comments 'Adding full bibliography for 1549887--1549897.cif.'
_cod_original_cell_volume 4117.5(12)
_cod_original_formula_sum 'C79 H60 B Co F24.50 P4 S'
_cod_database_code 1549889
_shelx_space_group_comment
;
The symmetry employed for this shelxl refinement is uniquely defined
by the following loop, which should always be used as a source of
symmetry information in preference to the above space-group names.
They are only intended as comments.
;
_olex2_refinement_description
;
1. Fixed Uiso
 At 1.2 times of:
  All C(H) groups
 At 1.5 times of:
  All C(H,H,H) groups
2. Others
 Fixed Sof: F13A(0.33333) F23A(0.5) F22B(0.5) C20B(0.5) F14A(0.33333)
 C25A(0.5) H25A(0.5) C22A(0.5) H22A(0.5) C21B(0.5) H21B(0.5) F15B(0.33333)
 C24A(0.5) H24A(0.5) C23A(0.5) H23A(0.5) F21A(0.5) F3A(0.5) C52A(0.5) F2B(0.5)
 F3B(0.5) F036(0.5) F1B(0.5) F2A(0.5) F1A(0.5) F13C(0.33333) F14C(0.33333)
 F22A(0.5) F23B(0.5) F21B(0.5) C52B(0.5) C25B(0.5) H25B(0.5) C20A(0.5)
 C21A(0.5) H21A(0.5) C22B(0.5) H22B(0.5) C23B(0.5) H23B(0.5) C24B(0.5)
 H24B(0.5) F14B(0.33333) F15C(0.33333) F13B(0.33333) F15A(0.33333)
3.a Aromatic/amide H refined with riding coordinates:
 C58(H58), C70(H70), C66(H66), C27(H27), C54(H54), C28(H28), C6AA(H6AA),
 C46(H46), C4AA(H4AA), C74(H74), C5AA(H5AA), C64(H64), C56(H56), C62(H62),
 C6(H6), C33(H33), C31(H31), C8AA(H8AA), C15(H15), C29(H29), C30(H30), C34(H34),
  C50(H50), C25A(H25A), C22A(H22A), C16(H16), C19(H19), C11(H11), C21B(H21B),
 C37(H37), C35(H35), C72(H72), C1AA(H1AA), C12(H12), C48(H48), C17(H17),
 C24A(H24A), C23A(H23A), C36(H36), C18(H18), C77(H77), C79(H79), C25B(H25B),
 C21A(H21A), C22B(H22B), C23B(H23B), C24B(H24B)
3.b Idealised Me refined as rotating group:
 C41(H41A,H41B,H41C), C40(H40A,H40B,H40C), C39(H39A,H39B,H39C), C43(H43A,H43B,
 H43C), C42(H42A,H42B,H42C), C44(H44A,H44B,H44C)
;
_shelx_shelxl_version_number 2014/7
_olex2_submission_special_instructions 'No special instructions were received'

loop_
_space_group_symop_operation_xyz
'x, y, z'
'-x, -y, -z'

loop_
_atom_site_label
_atom_site_type_symbol
_atom_site_fract_x
_atom_site_fract_y
_atom_site_fract_z
_atom_site_U_iso_or_equiv
_atom_site_adp_type
_atom_site_occupancy
_atom_site_site_symmetry_order
_atom_site_calc_flag
_atom_site_refinement_flags_posn
_atom_site_refinement_flags_occupancy
_atom_site_disorder_assembly
_atom_site_disorder_group
Co1 Co 0.16268(6) 0.03019(5) 0.23497(5) 0.0417(2) Uani 1 1 d . . . .
S1 S 0.15577(11) 0.05653(10) 0.12223(9) 0.0447(4) Uani 1 1 d . . . .
P1 P 0.13396(11) -0.11332(10) 0.18040(9) 0.0415(4) Uani 1 1 d . . . .
P4 P 0.33423(11) 0.11615(10) 0.28630(9) 0.0457(4) Uani 1 1 d . . . .
P2 P 0.12726(12) 0.05172(11) 0.34332(10) 0.0504(4) Uani 1 1 d . . . .
P3 P 0.05205(12) 0.15625(10) 0.19223(10) 0.0479(4) Uani 1 1 d . . . .
F4 F 1.0861(3) 0.6643(2) 0.4882(2) 0.0652(10) Uani 1 1 d . . . .
F6 F 1.0097(3) 0.7250(2) 0.5472(2) 0.0676(11) Uani 1 1 d . . . .
F17 F 0.7405(4) 0.4144(3) -0.0343(2) 0.0779(12) Uani 1 1 d . . . .
F7 F 0.7381(3) 0.1036(3) 0.1731(3) 0.0737(11) Uani 1 1 d . . . .
F5 F 1.0625(3) 0.6486(2) 0.5931(2) 0.0741(12) Uani 1 1 d . . . .
F18B F 0.8796(3) 0.4147(3) -0.0437(2) 0.0807(13) Uani 1 1 d . . . .
F20 F 0.6630(3) 0.7282(3) 0.1819(3) 0.0882(15) Uani 1 1 d . . . .
F16 F 0.8836(4) 0.5404(3) 0.0168(2) 0.0941(16) Uani 1 1 d . . . .
F9 F 0.5880(3) 0.0148(3) 0.1636(3) 0.0983(16) Uani 1 1 d . . . .
F12 F 0.4195(4) 0.1549(4) -0.0390(3) 0.1125(18) Uani 1 1 d . . . .
F8 F 0.6908(5) 0.1263(3) 0.2738(3) 0.1057(18) Uani 1 1 d . . . .
F0AA F 0.3398(4) 0.0561(3) -0.0015(3) 0.132(2) Uani 1 1 d . . . .
C69 C 0.6768(4) 0.4847(4) 0.2354(3) 0.0435(14) Uani 1 1 d . . . .
F19 F 0.7935(4) 0.7726(3) 0.2820(4) 0.127(2) Uani 1 1 d . . . .
C7AA C -0.0360(4) -0.1146(3) 0.1017(3) 0.0399(13) Uani 1 1 d . . . .
F11 F 0.3512(4) 0.1832(4) 0.0405(3) 0.135(3) Uani 1 1 d . . . .
C53 C 0.6553(4) 0.3155(4) 0.1985(3) 0.0390(13) Uani 1 1 d . . . .
F18 F 0.7802(4) 0.6976(4) 0.1629(4) 0.123(2) Uani 1 1 d . . . .
C58 C 0.5627(4) 0.2745(4) 0.1334(3) 0.0424(14) Uani 1 1 d . . . .
H58 H 0.5409 0.3124 0.1183 0.051 Uiso 1 1 calc R . . .
C57 C 0.5021(4) 0.1799(4) 0.0902(4) 0.0455(14) Uani 1 1 d . . . .
C45 C 0.7837(4) 0.4574(4) 0.3413(3) 0.0416(14) Uani 1 1 d . . . .
C70 C 0.7216(4) 0.5657(4) 0.2258(4) 0.0484(15) Uani 1 1 d . . . .
H70 H 0.7885 0.5872 0.2230 0.058 Uiso 1 1 calc R . . .
C66 C 0.9097(4) 0.4387(3) 0.2298(4) 0.0425(14) Uani 1 1 d . . . .
H66 H 0.9257 0.4347 0.2795 0.051 Uiso 1 1 calc R . . .
C26 C 0.1220(4) -0.1853(4) 0.2335(3) 0.0438(14) Uani 1 1 d . . . .
C61 C 0.8198(4) 0.4403(4) 0.2006(3) 0.0402(13) Uani 1 1 d . . . .
C27 C 0.0343(4) -0.2698(4) 0.2100(4) 0.0448(14) Uani 1 1 d . . . .
H27 H -0.0255 -0.2902 0.1662 0.054 Uiso 1 1 calc R . . .
C32 C 0.2089(4) -0.1436(4) 0.1222(3) 0.0444(14) Uani 1 1 d . . . .
C65 C 0.9778(5) 0.4427(4) 0.1883(4) 0.0492(15) Uani 1 1 d . . . .
C54 C 0.6820(4) 0.2543(4) 0.2152(4) 0.0448(14) Uani 1 1 d . . . .
H54 H 0.7445 0.2785 0.2579 0.054 Uiso 1 1 calc R . . .
C28 C 0.0341(5) -0.3239(4) 0.2503(4) 0.0524(16) Uani 1 1 d . . . .
H28 H -0.0259 -0.3810 0.2339 0.063 Uiso 1 1 calc R . . .
C41 C -0.0380(5) 0.1304(4) 0.1003(4) 0.0566(17) Uani 1 1 d . . . .
H41A H -0.0110 0.1179 0.0575 0.085 Uiso 1 1 calc GR . . .
H41B H -0.0486 0.1825 0.1055 0.085 Uiso 1 1 calc GR . . .
H41C H -0.1038 0.0765 0.0875 0.085 Uiso 1 1 calc GR . . .
C3AA C 0.0098(4) -0.1689(3) 0.1010(3) 0.0420(14) Uani 1 1 d . . . .
C38 C 0.0747(4) 0.0622(4) 0.1751(3) 0.0425(14) Uani 1 1 d . . . .
C6AA C -0.1242(4) -0.1457(4) 0.0371(3) 0.0477(15) Uani 1 1 d . . . .
H6AA H -0.1530 -0.1075 0.0353 0.057 Uiso 1 1 calc R . . .
C47 C 0.9165(4) 0.5648(4) 0.4737(3) 0.0419(14) Uani 1 1 d . . . .
C46 C 0.8801(4) 0.5362(4) 0.3917(3) 0.0392(13) Uani 1 1 d . . . .
H46 H 0.9211 0.5706 0.3686 0.047 Uiso 1 1 calc R . . .
C4AA C -0.0365(5) -0.2555(4) 0.0371(3) 0.0465(15) Uani 1 1 d . . . .
H4AA H -0.0043 -0.2917 0.0354 0.056 Uiso 1 1 calc R . . .
C74 C 0.5805(4) 0.4600(4) 0.2436(4) 0.0480(15) Uani 1 1 d . . . .
H74 H 0.5478 0.4072 0.2527 0.058 Uiso 1 1 calc R . . .
F13A F 1.0951(13) 0.3983(11) 0.1628(9) 0.078(4) Uiso 0.3333 1 d . P A 2
C8 C -0.0578(4) -0.0250(4) 0.2249(4) 0.0458(15) Uani 1 1 d . . . .
C55 C 0.6228(5) 0.1610(4) 0.1730(4) 0.0474(15) Uani 1 1 d . . . .
C5AA C -0.1278(4) -0.2885(4) -0.0229(4) 0.0491(15) Uani 1 1 d . . . .
H5AA H -0.1616 -0.3491 -0.0633 0.059 Uiso 1 1 calc R . . .
C64 C 0.9542(5) 0.4456(4) 0.1148(4) 0.0560(18) Uani 1 1 d . . . .
H64 H 0.9993 0.4475 0.0860 0.067 Uiso 1 1 calc R . . .
C56 C 0.5316(5) 0.1228(4) 0.1095(4) 0.0495(16) Uani 1 1 d . . . .
H56 H 0.4904 0.0584 0.0800 0.059 Uiso 1 1 calc R . . .
C62 C 0.7990(5) 0.4427(4) 0.1259(3) 0.0460(15) Uani 1 1 d . . . .
H62 H 0.7374 0.4424 0.1031 0.055 Uiso 1 1 calc R . . .
C51 C 1.0188(5) 0.6493(4) 0.5246(4) 0.0496(15) Uani 1 1 d . . . .
F23A F 0.3664(5) 0.3827(5) 0.1992(6) 0.070(3) Uani 0.5 1 d . P B 1
C0AA C 0.0094(4) -0.0254(4) 0.1760(3) 0.0461(15) Uani 1 1 d . . . .
F22B F 0.4206(11) 0.4438(11) 0.3115(12) 0.124(6) Uani 0.5 1 d . P B 2
C20B C 0.1363(10) -0.0245(9) 0.4043(8) 0.036(4) Uiso 0.5 1 d . P C 2
F14A F 1.0422(13) 0.3483(11) 0.1852(11) 0.107(5) Uiso 0.3333 1 d . P A 3
C6 C -0.1702(5) -0.2327(4) -0.0244(4) 0.0528(16) Uani 1 1 d . . . .
H6 H -0.2310 -0.2540 -0.0676 0.063 Uiso 1 1 calc R . . .
C14 C 0.1857(5) 0.1682(4) 0.4228(4) 0.0595(19) Uani 1 1 d . . . .
C60 C 0.4050(5) 0.1425(4) 0.0233(4) 0.0599(18) Uani 1 1 d . . . .
C33 C 0.2099(5) -0.1225(4) 0.0564(4) 0.0514(16) Uani 1 1 d . . . .
H33 H 0.1719 -0.0944 0.0431 0.062 Uiso 1 1 calc R . . .
C73 C 0.5316(5) 0.5101(4) 0.2388(4) 0.0607(19) Uani 1 1 d . . . .
C40 C -0.0016(5) 0.1821(4) 0.2676(4) 0.0561(17) Uani 1 1 d . . . .
H40A H -0.0113 0.2341 0.2699 0.084 Uiso 1 1 calc GR . . .
H40B H 0.0456 0.1974 0.3196 0.084 Uiso 1 1 calc GR . . .
H40C H -0.0682 0.1288 0.2541 0.084 Uiso 1 1 calc GR . . .
C31 C 0.2072(5) -0.1557(5) 0.3000(4) 0.0549(17) Uani 1 1 d . . . .
H31 H 0.2662 -0.0973 0.3188 0.066 Uiso 1 1 calc R . . .
C8AA C -0.1644(4) -0.0614(4) 0.1921(4) 0.0501(16) Uani 1 1 d . . . .
H8AA H -0.1989 -0.0935 0.1358 0.060 Uiso 1 1 calc R . . .
C15 C 0.2378(5) 0.2418(4) 0.4068(4) 0.0628(19) Uani 1 1 d . . . .
H15 H 0.2459 0.2311 0.3565 0.075 Uiso 1 1 calc R . . .
C2AA C -0.0093(5) 0.0150(4) 0.3082(4) 0.0523(16) Uani 1 1 d . . . .
C59 C 0.6602(5) 0.1026(4) 0.1962(5) 0.0619(18) Uani 1 1 d . . . .
C29 C 0.1201(6) -0.2956(5) 0.3138(4) 0.0618(18) Uani 1 1 d . . . .
H29 H 0.1204 -0.3336 0.3401 0.074 Uiso 1 1 calc R . . .
C30 C 0.2056(5) -0.2115(5) 0.3385(4) 0.0625(19) Uani 1 1 d . . . .
H30 H 0.2645 -0.1913 0.3829 0.075 Uiso 1 1 calc R . . .
C39 C 0.1707(5) 0.2582(4) 0.2178(4) 0.0535(16) Uani 1 1 d . . . .
H39A H 0.2194 0.2415 0.2003 0.080 Uiso 1 1 calc GR . . .
H39B H 0.2003 0.2945 0.2759 0.080 Uiso 1 1 calc GR . . .
H39C H 0.1569 0.2942 0.1912 0.080 Uiso 1 1 calc GR . . .
C34 C 0.2657(5) -0.1420(4) 0.0098(4) 0.0578(17) Uani 1 1 d . . . .
H34 H 0.2653 -0.1271 -0.0347 0.069 Uiso 1 1 calc R . . .
C63 C 0.8649(5) 0.4456(4) 0.0837(4) 0.0508(16) Uani 1 1 d . . . .
C43 C 0.4005(4) 0.0643(5) 0.2366(4) 0.0579(18) Uani 1 1 d . . . .
H43A H 0.3875 0.0089 0.2442 0.087 Uiso 1 1 calc GR . . .
H43B H 0.4748 0.1077 0.2596 0.087 Uiso 1 1 calc GR . . .
H43C H 0.3747 0.0487 0.1793 0.087 Uiso 1 1 calc GR . . .
C71 C 0.6734(5) 0.6160(4) 0.2202(5) 0.0628(19) Uani 1 1 d . . . .
C42 C 0.3955(5) 0.2262(4) 0.2818(4) 0.0589(18) Uani 1 1 d . . . .
H42A H 0.3693 0.2183 0.2268 0.088 Uiso 1 1 calc GR . . .
H42B H 0.4703 0.2510 0.2994 0.088 Uiso 1 1 calc GR . . .
H42C H 0.3800 0.2685 0.3169 0.088 Uiso 1 1 calc GR . . .
C50 C 0.7276(5) 0.4138(4) 0.3803(4) 0.0563(17) Uani 1 1 d . . . .
H50 H 0.6615 0.3612 0.3494 0.068 Uiso 1 1 calc R . . .
C25A C 0.2168(11) 0.0282(10) 0.4624(8) 0.044(4) Uiso 0.5 1 d . P C 1
H25A H 0.2738 0.0872 0.4787 0.053 Uiso 0.5 1 calc R P C 1
C22A C 0.0660(14) -0.1555(12) 0.4321(10) 0.054(5) Uiso 0.5 1 d . P C 2
H22A H 0.0083 -0.2125 0.4200 0.065 Uiso 0.5 1 calc R P C 2
C16 C 0.2787(5) 0.3308(5) 0.4620(5) 0.073(2) Uani 1 1 d . . . .
H16 H 0.3139 0.3807 0.4498 0.088 Uiso 1 1 calc R . . .
B1 B 0.7347(5) 0.4265(4) 0.2445(4) 0.0395(15) Uani 1 1 d . . . .
C67 C 1.0726(6) 0.4415(5) 0.2243(6) 0.074(2) Uani 1 1 d . . . .
C44 C 0.4035(5) 0.1464(4) 0.3899(4) 0.0580(17) Uani 1 1 d . . . .
H44A H 0.3829 0.1835 0.4253 0.087 Uiso 1 1 calc GR . . .
H44B H 0.4779 0.1813 0.4022 0.087 Uiso 1 1 calc GR . . .
H44C H 0.3870 0.0906 0.3978 0.087 Uiso 1 1 calc GR . . .
C19 C 0.1757(5) 0.1848(5) 0.4973(4) 0.074(2) Uani 1 1 d . . . .
H19 H 0.1406 0.1350 0.5096 0.089 Uiso 1 1 calc R . . .
C11 C -0.1727(5) -0.0085(5) 0.3211(4) 0.067(2) Uani 1 1 d . . . .
H11 H -0.2114 -0.0009 0.3539 0.081 Uiso 1 1 calc R . . .
C21B C 0.0530(11) -0.1049(10) 0.3897(9) 0.039(4) Uiso 0.5 1 d . P C 2
H21B H -0.0124 -0.1262 0.3518 0.047 Uiso 0.5 1 calc R P C 2
C37 C 0.2650(5) -0.1846(4) 0.1395(4) 0.0584(17) Uani 1 1 d . . . .
H37 H 0.2645 -0.2013 0.1830 0.070 Uiso 1 1 calc R . . .
C35 C 0.3210(5) -0.1826(4) 0.0283(4) 0.0611(18) Uani 1 1 d . . . .
H35 H 0.3577 -0.1972 -0.0040 0.073 Uiso 1 1 calc R . . .
C72 C 0.5767(5) 0.5875(4) 0.2252(5) 0.073(2) Uani 1 1 d . . . .
H72 H 0.5416 0.6204 0.2193 0.088 Uiso 1 1 calc R . . .
C1AA C -0.2203(5) -0.0514(4) 0.2402(4) 0.0588(18) Uani 1 1 d . . . .
H1AA H -0.2922 -0.0745 0.2168 0.071 Uiso 1 1 calc R . . .
C12 C -0.0671(5) 0.0247(5) 0.3564(4) 0.067(2) Uani 1 1 d . . . .
H12 H -0.0346 0.0537 0.4130 0.080 Uiso 1 1 calc R . . .
C68 C 0.8419(6) 0.4536(5) 0.0053(4) 0.067(2) Uani 1 1 d . . . .
C48 C 0.8589(5) 0.5194(5) 0.5106(4) 0.069(2) Uani 1 1 d . . . .
H48 H 0.8842 0.5397 0.5669 0.082 Uiso 1 1 calc R . . .
F15B F 1.1404(9) 0.5227(8) 0.3027(6) 0.048(3) Uiso 0.3333 1 d . P A 1
C17 C 0.2669(6) 0.3454(6) 0.5349(5) 0.092(3) Uani 1 1 d . . . .
H17 H 0.2939 0.4061 0.5733 0.110 Uiso 1 1 calc R . . .
C24A C 0.2228(12) -0.0230(11) 0.5045(9) 0.051(4) Uiso 0.5 1 d . P C 1
H24A H 0.2843 0.0004 0.5480 0.061 Uiso 0.5 1 calc R P C 1
C49 C 0.7639(6) 0.4438(5) 0.4634(4) 0.081(3) Uani 1 1 d . . . .
C23A C 0.1357(12) -0.1120(10) 0.4823(9) 0.044(4) Uiso 0.5 1 d . P C 1
H23A H 0.1387 -0.1476 0.5108 0.053 Uiso 0.5 1 calc R P C 1
F21A F 0.3710(6) 0.5053(8) 0.2036(6) 0.075(3) Uani 0.5 1 d . P B 1
C75 C 0.7269(6) 0.7036(5) 0.2125(7) 0.087(3) Uani 1 1 d . . . .
C36 C 0.3230(6) -0.2020(5) 0.0935(5) 0.071(2) Uani 1 1 d . . . .
H36 H 0.3639 -0.2275 0.1079 0.085 Uiso 1 1 calc R . . .
C76 C 0.4286(7) 0.4777(5) 0.2472(9) 0.089(3) Uani 1 1 d . . . .
C18 C 0.2162(6) 0.2725(6) 0.5529(5) 0.092(3) Uani 1 1 d . . . .
H18 H 0.2095 0.2834 0.6037 0.111 Uiso 1 1 calc R . . .
F3A F 0.6996(7) 0.4656(6) 0.5738(5) 0.086(3) Uani 0.5 1 d . P D 2
C52A C 0.6751(15) 0.4110(12) 0.5086(11) 0.067(4) Uiso 0.5 1 d . P D 2
F2B F 0.6769(7) 0.2850(8) 0.4578(6) 0.085(3) Uani 0.5 1 d . P D 1
C78 C 0.5237(13) 0.4337(13) -0.0045(8) 0.143(5) Uani 1 1 d . . . .
C77 C 0.5913(10) 0.5176(14) -0.0118(7) 0.138(5) Uani 1 1 d . . . .
H77 H 0.6545 0.5257 -0.0179 0.166 Uiso 1 1 calc R . . .
F3B F 0.6151(11) 0.3609(9) 0.4839(7) 0.102(4) Uiso 0.5 1 d . P D 1
C79 C 0.4354(12) 0.4141(12) 0.0099(7) 0.170(7) Uani 1 1 d . . . .
H79 H 0.3964 0.3617 0.0178 0.204 Uiso 1 1 calc R . . .
F036 F 0.5435(11) 0.3684(13) -0.0088(10) 0.166(6) Uani 0.5 1 d . P . .
F1B F 0.7588(8) 0.3974(9) 0.5723(6) 0.103(5) Uani 0.5 1 d . P D 1
F2A F 0.5882(8) 0.3814(7) 0.4644(6) 0.087(3) Uiso 0.5 1 d . P D 2
F1A F 0.6990(15) 0.3414(11) 0.5132(14) 0.138(8) Uani 0.5 1 d . P D 2
F13C F 1.1403(11) 0.4739(10) 0.1842(9) 0.074(5) Uiso 0.3333 1 d . P A 3
F14C F 1.0748(8) 0.4080(9) 0.2787(7) 0.036(2) Uiso 0.3333 1 d . P A 2
F22A F 0.4297(9) 0.4952(9) 0.3100(7) 0.073(4) Uani 0.5 1 d . P B 1
F23B F 0.3565(13) 0.4210(13) 0.1924(10) 0.126(6) Uiso 0.5 1 d . P B 2
F21B F 0.4118(10) 0.5471(7) 0.2895(14) 0.156(8) Uani 0.5 1 d . P B 2
C52B C 0.7082(12) 0.3795(13) 0.4996(9) 0.057(4) Uiso 0.5 1 d . P D 1
C25B C 0.2315(11) 0.0081(10) 0.4628(8) 0.044(4) Uiso 0.5 1 d . P C 2
H25B H 0.2900 0.0645 0.4748 0.053 Uiso 0.5 1 calc R P C 2
C20A C 0.1293(10) -0.0047(9) 0.3968(7) 0.032(4) Uiso 0.5 1 d . P C 1
C21A C 0.0429(11) -0.0912(9) 0.3743(9) 0.041(4) Uiso 0.5 1 d . P C 1
H21A H -0.0179 -0.1141 0.3304 0.049 Uiso 0.5 1 calc R P C 1
C22B C 0.0475(10) -0.1437(11) 0.4179(8) 0.038(4) Uiso 0.5 1 d . P C 1
H22B H -0.0108 -0.2015 0.4027 0.046 Uiso 0.5 1 calc R P C 1
C23B C 0.1564(13) -0.1274(12) 0.4892(10) 0.065(5) Uiso 0.5 1 d . P C 2
H23B H 0.1637 -0.1618 0.5178 0.078 Uiso 0.5 1 calc R P C 2
C24B C 0.2364(13) -0.0454(11) 0.5021(10) 0.057(5) Uiso 0.5 1 d . P C 2
H24B H 0.3008 -0.0234 0.5416 0.068 Uiso 0.5 1 calc R P C 2
F14B F 1.0556(10) 0.3701(10) 0.2462(10) 0.063(4) Uiso 0.3333 1 d . P A 1
F15C F 1.1565(11) 0.5274(10) 0.2566(9) 0.085(4) Uiso 0.3333 1 d . P A 2
F13B F 1.1397(10) 0.4430(10) 0.1930(7) 0.047(3) Uiso 0.3333 1 d . P A 1
F15A F 1.1076(13) 0.4722(14) 0.2928(10) 0.078(4) Uiso 0.3333 1 d . P A 3

loop_
_atom_site_aniso_label
_atom_site_aniso_U_11
_atom_site_aniso_U_22
_atom_site_aniso_U_33
_atom_site_aniso_U_23
_atom_site_aniso_U_13
_atom_site_aniso_U_12
Co1 0.0310(4) 0.0356(4) 0.0463(5) 0.0071(3) 0.0164(4) 0.0122(3)
S1 0.0390(8) 0.0399(8) 0.0489(9) 0.0106(7) 0.0176(7) 0.0193(6)
P1 0.0322(8) 0.0378(8) 0.0459(9) 0.0088(7) 0.0159(7) 0.0155(6)
P4 0.0317(8) 0.0443(8) 0.0492(9) 0.0136(7) 0.0171(7) 0.0120(7)
P2 0.0349(9) 0.0450(9) 0.0473(9) 0.0033(7) 0.0176(8) 0.0094(7)
P3 0.0390(9) 0.0351(8) 0.0582(10) 0.0071(7) 0.0176(8) 0.0175(7)
F4 0.042(2) 0.064(2) 0.060(2) 0.0091(19) 0.0169(19) 0.0134(18)
F6 0.070(3) 0.041(2) 0.074(3) 0.0128(18) 0.021(2) 0.0236(18)
F17 0.087(3) 0.084(3) 0.052(2) 0.027(2) 0.024(2) 0.035(3)
F7 0.061(2) 0.071(3) 0.113(3) 0.044(2) 0.045(2) 0.045(2)
F5 0.066(3) 0.061(2) 0.057(2) 0.022(2) -0.005(2) 0.012(2)
F18B 0.085(3) 0.075(3) 0.053(2) 0.012(2) 0.038(2) 0.021(2)
F20 0.053(2) 0.057(2) 0.153(4) 0.057(3) 0.016(3) 0.027(2)
F16 0.142(4) 0.054(2) 0.059(3) 0.023(2) 0.038(3) 0.024(3)
F9 0.062(3) 0.050(2) 0.184(5) 0.052(3) 0.046(3) 0.027(2)
F12 0.064(3) 0.156(5) 0.074(3) 0.045(3) 0.002(3) 0.030(3)
F8 0.181(6) 0.098(4) 0.092(4) 0.052(3) 0.058(4) 0.103(4)
F0AA 0.091(4) 0.068(3) 0.129(4) 0.026(3) -0.037(3) -0.008(3)
C69 0.032(3) 0.039(3) 0.051(3) 0.011(3) 0.013(3) 0.016(2)
F19 0.059(3) 0.062(3) 0.190(6) 0.072(3) -0.029(3) -0.012(2)
C7AA 0.037(3) 0.028(3) 0.041(3) 0.004(2) 0.012(3) 0.013(2)
F11 0.062(3) 0.140(5) 0.123(4) -0.031(4) -0.016(3) 0.064(3)
C53 0.033(3) 0.037(3) 0.043(3) 0.012(3) 0.020(3) 0.014(2)
F18 0.086(4) 0.123(4) 0.235(7) 0.133(5) 0.084(4) 0.065(3)
C58 0.039(3) 0.035(3) 0.048(3) 0.012(3) 0.020(3) 0.016(3)
C57 0.041(3) 0.041(3) 0.051(4) 0.012(3) 0.021(3) 0.020(3)
C45 0.034(3) 0.043(3) 0.046(3) 0.016(3) 0.018(3) 0.018(3)
C70 0.031(3) 0.039(3) 0.065(4) 0.020(3) 0.014(3) 0.012(3)
C66 0.042(3) 0.032(3) 0.051(4) 0.013(3) 0.020(3) 0.018(3)
C26 0.036(3) 0.042(3) 0.047(3) 0.010(3) 0.018(3) 0.019(3)
C61 0.039(3) 0.033(3) 0.041(3) 0.012(3) 0.015(3) 0.013(2)
C27 0.040(3) 0.036(3) 0.052(4) 0.011(3) 0.017(3) 0.019(3)
C32 0.035(3) 0.041(3) 0.043(3) 0.006(3) 0.016(3) 0.014(3)
C65 0.047(4) 0.042(3) 0.060(4) 0.013(3) 0.027(3) 0.026(3)
C54 0.033(3) 0.043(3) 0.054(4) 0.020(3) 0.020(3) 0.014(3)
C28 0.051(4) 0.047(4) 0.060(4) 0.017(3) 0.028(3) 0.025(3)
C41 0.052(4) 0.043(3) 0.069(4) 0.014(3) 0.020(3) 0.026(3)
C3AA 0.038(3) 0.028(3) 0.053(4) 0.010(3) 0.017(3) 0.016(2)
C38 0.036(3) 0.037(3) 0.046(3) 0.008(3) 0.019(3) 0.015(2)
C6AA 0.034(3) 0.041(3) 0.052(4) 0.006(3) 0.009(3) 0.017(3)
C47 0.040(3) 0.038(3) 0.041(3) 0.008(3) 0.014(3) 0.020(3)
C46 0.039(3) 0.035(3) 0.044(3) 0.011(3) 0.015(3) 0.022(3)
C4AA 0.051(4) 0.034(3) 0.050(4) 0.011(3) 0.021(3) 0.020(3)
C74 0.041(3) 0.033(3) 0.062(4) 0.013(3) 0.022(3) 0.015(3)
C8 0.031(3) 0.036(3) 0.058(4) 0.008(3) 0.019(3) 0.013(2)
C55 0.046(4) 0.039(3) 0.070(4) 0.022(3) 0.033(3) 0.027(3)
C5AA 0.040(3) 0.038(3) 0.049(4) 0.005(3) 0.011(3) 0.014(3)
C64 0.056(4) 0.044(3) 0.062(4) 0.013(3) 0.042(4) 0.018(3)
C56 0.043(4) 0.034(3) 0.059(4) 0.006(3) 0.027(3) 0.013(3)
C62 0.039(3) 0.040(3) 0.048(4) 0.015(3) 0.013(3) 0.014(3)
C51 0.049(4) 0.044(4) 0.042(4) 0.010(3) 0.012(3) 0.019(3)
F23A 0.023(4) 0.027(4) 0.134(8) 0.019(5) 0.032(4) -0.002(3)
C0AA 0.040(3) 0.039(3) 0.050(3) 0.008(3) 0.012(3) 0.021(3)
F22B 0.086(9) 0.130(12) 0.205(17) 0.086(12) 0.108(10) 0.060(10)
C6 0.035(3) 0.051(4) 0.052(4) 0.006(3) 0.009(3) 0.018(3)
C14 0.035(3) 0.054(4) 0.053(4) -0.007(3) 0.014(3) 0.013(3)
C60 0.047(4) 0.048(4) 0.057(4) 0.001(3) 0.011(4) 0.019(3)
C33 0.057(4) 0.053(4) 0.051(4) 0.017(3) 0.025(3) 0.034(3)
C73 0.032(3) 0.036(3) 0.102(6) 0.020(3) 0.020(4) 0.016(3)
C40 0.045(4) 0.038(3) 0.076(4) 0.009(3) 0.030(3) 0.021(3)
C31 0.034(3) 0.065(4) 0.059(4) 0.023(4) 0.019(3) 0.020(3)
C8AA 0.039(3) 0.040(3) 0.061(4) 0.009(3) 0.019(3) 0.019(3)
C15 0.036(4) 0.054(4) 0.064(4) -0.001(3) 0.014(3) 0.012(3)
C2AA 0.044(4) 0.047(3) 0.049(4) 0.007(3) 0.022(3) 0.016(3)
C59 0.056(4) 0.046(4) 0.082(5) 0.022(4) 0.030(4) 0.026(3)
C29 0.065(5) 0.073(5) 0.070(5) 0.039(4) 0.033(4) 0.044(4)
C30 0.045(4) 0.085(5) 0.060(4) 0.035(4) 0.018(3) 0.031(4)
C39 0.043(4) 0.042(3) 0.060(4) 0.009(3) 0.016(3) 0.017(3)
C34 0.060(4) 0.055(4) 0.053(4) 0.013(3) 0.029(3) 0.027(3)
C63 0.059(4) 0.034(3) 0.046(4) 0.008(3) 0.024(3) 0.015(3)
C43 0.029(3) 0.070(4) 0.058(4) 0.016(3) 0.019(3) 0.017(3)
C71 0.040(4) 0.043(3) 0.099(6) 0.032(4) 0.019(4) 0.016(3)
C42 0.039(4) 0.048(4) 0.075(5) 0.026(3) 0.022(3) 0.010(3)
C50 0.040(4) 0.056(4) 0.048(4) 0.015(3) 0.010(3) 0.009(3)
C16 0.049(4) 0.048(4) 0.078(5) -0.006(4) 0.015(4) 0.013(3)
B1 0.033(3) 0.037(3) 0.044(4) 0.014(3) 0.015(3) 0.015(3)
C67 0.062(5) 0.061(5) 0.119(7) 0.031(5) 0.058(5) 0.044(4)
C44 0.038(3) 0.056(4) 0.060(4) 0.019(3) 0.013(3) 0.011(3)
C19 0.046(4) 0.077(5) 0.055(4) -0.007(4) 0.022(4) 0.015(4)
C11 0.038(4) 0.070(4) 0.075(5) 0.011(4) 0.029(4) 0.020(3)
C37 0.061(4) 0.064(4) 0.072(5) 0.033(4) 0.036(4) 0.042(4)
C35 0.060(4) 0.058(4) 0.071(5) 0.019(4) 0.037(4) 0.035(4)
C72 0.038(4) 0.044(4) 0.133(7) 0.034(4) 0.025(4) 0.020(3)
C1AA 0.032(3) 0.051(4) 0.072(5) 0.008(3) 0.021(3) 0.014(3)
C12 0.051(4) 0.067(4) 0.052(4) 0.000(3) 0.026(4) 0.018(3)
C68 0.068(5) 0.049(4) 0.053(4) 0.010(3) 0.024(4) 0.010(4)
C48 0.062(5) 0.069(4) 0.041(4) 0.017(3) 0.013(3) 0.010(4)
C17 0.047(4) 0.077(6) 0.083(6) -0.030(5) 0.014(4) 0.022(4)
C49 0.066(5) 0.087(5) 0.044(4) 0.026(4) 0.021(4) -0.001(4)
F21A 0.038(4) 0.093(7) 0.108(7) 0.045(6) 0.028(5) 0.044(5)
C75 0.046(4) 0.064(5) 0.165(9) 0.070(6) 0.035(6) 0.026(4)
C36 0.063(5) 0.076(5) 0.084(5) 0.024(4) 0.034(4) 0.048(4)
C76 0.051(5) 0.037(4) 0.147(10) 0.011(6) 0.036(6) 0.013(4)
C18 0.049(5) 0.094(6) 0.060(5) -0.019(5) 0.021(4) 0.008(4)
F3A 0.084(6) 0.090(6) 0.055(5) 0.024(5) 0.048(5) 0.013(5)
F2B 0.061(6) 0.079(7) 0.092(7) 0.046(6) 0.033(5) 0.008(5)
C78 0.113(11) 0.193(17) 0.108(9) 0.041(10) 0.010(8) 0.092(12)
C77 0.100(9) 0.225(16) 0.101(8) 0.078(10) 0.033(7) 0.086(12)
C79 0.144(14) 0.29(2) 0.083(8) 0.033(10) 0.018(8) 0.158(15)
F036 0.111(11) 0.231(18) 0.179(14) 0.119(14) 0.053(10) 0.084(12)
F1B 0.078(7) 0.108(9) 0.062(6) 0.044(6) 0.014(5) -0.007(6)
F1A 0.202(19) 0.087(10) 0.24(2) 0.119(14) 0.165(19) 0.100(12)
F22A 0.051(5) 0.081(9) 0.058(6) 0.003(6) 0.030(5) 0.021(7)
F21B 0.103(9) 0.065(7) 0.36(3) 0.095(12) 0.152(14) 0.061(7)

loop_
_atom_type_symbol
_atom_type_description
_atom_type_scat_dispersion_real
_atom_type_scat_dispersion_imag
_atom_type_scat_source
C C 0.0033 0.0016 'International Tables Vol C Tables 4.2.6.8 and 6.1.1.4'
H H 0.0000 0.0000 'International Tables Vol C Tables 4.2.6.8 and 6.1.1.4'
B B 0.0013 0.0007 'International Tables Vol C Tables 4.2.6.8 and 6.1.1.4'
Co Co 0.3494 0.9721 'International Tables Vol C Tables 4.2.6.8 and 6.1.1.4'
F F 0.0171 0.0103 'International Tables Vol C Tables 4.2.6.8 and 6.1.1.4'
P P 0.1023 0.0942 'International Tables Vol C Tables 4.2.6.8 and 6.1.1.4'
S S 0.1246 0.1234 'International Tables Vol C Tables 4.2.6.8 and 6.1.1.4'

loop_
_geom_angle_atom_site_label_1
_geom_angle_atom_site_label_2
_geom_angle_atom_site_label_3
_geom_angle
_geom_angle_site_symmetry_1
_geom_angle_site_symmetry_3
P1 Co1 S1 97.37(6) . .
P4 Co1 S1 91.42(6) . .
P4 Co1 P1 104.03(6) . .
P2 Co1 S1 147.18(7) . .
P2 Co1 P1 108.84(7) . .
P2 Co1 P4 100.70(7) . .
C38 Co1 S1 47.59(17) . .
C38 Co1 P1 117.56(16) . .
C38 Co1 P4 122.43(17) . .
C38 Co1 P2 101.34(17) . .
C38 Co1 C0AA 43.2(2) . .
C0AA Co1 S1 76.38(18) . .
C0AA Co1 P1 85.49(16) . .
C0AA Co1 P4 165.53(19) . .
C0AA Co1 P2 86.13(18) . .
C38 S1 Co1 55.8(2) . .
C26 P1 Co1 124.15(19) . .
C26 P1 C32 100.0(3) . .
C32 P1 Co1 122.05(19) . .
C3AA P1 Co1 101.02(18) . .
C3AA P1 C26 106.2(3) . .
C3AA P1 C32 100.1(3) . .
C43 P4 Co1 114.2(2) . .
C42 P4 Co1 119.6(2) . .
C42 P4 C43 98.8(3) . .
C42 P4 C44 101.1(3) . .
C44 P4 Co1 119.6(2) . .
C44 P4 C43 99.9(3) . .
C20B P2 Co1 119.6(4) . .
C14 P2 Co1 120.5(2) . .
C14 P2 C20B 104.0(4) . .
C2AA P2 Co1 103.6(2) . .
C2AA P2 C20B 103.2(4) . .
C2AA P2 C14 103.5(3) . .
C20A P2 Co1 125.0(5) . .
C20A P2 C14 100.5(5) . .
C20A P2 C2AA 100.1(5) . .
C41 P3 C40 106.3(3) . .
C41 P3 C39 109.2(3) . .
C38 P3 C41 106.5(3) . .
C38 P3 C40 118.0(3) . .
C38 P3 C39 109.4(3) . .
C39 P3 C40 107.2(3) . .
C70 C69 C74 115.1(5) . .
C70 C69 B1 123.5(5) . .
C74 C69 B1 121.3(5) . .
C3AA C7AA C0AA 118.1(5) . .
C6AA C7AA C3AA 119.4(5) . .
C6AA C7AA C0AA 122.4(5) . .
C58 C53 B1 123.3(5) . .
C54 C53 C58 114.8(5) . .
C54 C53 B1 121.4(5) . .
C53 C58 H58 119.0 . .
C57 C58 C53 122.1(6) . .
C57 C58 H58 119.0 . .
C58 C57 C60 118.4(6) . .
C56 C57 C58 120.8(6) . .
C56 C57 C60 120.8(5) . .
C46 C45 B1 122.8(5) . .
C50 C45 C46 115.1(5) . .
C50 C45 B1 121.8(5) . .
C69 C70 H70 118.4 . .
C71 C70 C69 123.3(6) . .
C71 C70 H70 118.4 . .
C61 C66 H66 118.9 . .
C61 C66 C65 122.1(6) . .
C65 C66 H66 118.9 . .
C27 C26 P1 123.9(5) . .
C31 C26 P1 117.6(4) . .
C31 C26 C27 118.4(6) . .
C66 C61 C62 116.1(5) . .
C66 C61 B1 122.4(5) . .
C62 C61 B1 121.0(5) . .
C26 C27 H27 119.8 . .
C28 C27 C26 120.4(6) . .
C28 C27 H27 119.8 . .
C33 C32 P1 117.7(5) . .
C37 C32 P1 124.7(5) . .
C37 C32 C33 117.5(6) . .
C66 C65 C67 118.6(6) . .
C64 C65 C66 119.7(6) . .
C64 C65 C67 121.8(6) . .
C53 C54 H54 118.2 . .
C55 C54 C53 123.5(6) . .
C55 C54 H54 118.2 . .
C27 C28 H28 119.7 . .
C29 C28 C27 120.7(6) . .
C29 C28 H28 119.7 . .
P3 C41 H41A 109.5 . .
P3 C41 H41B 109.5 . .
P3 C41 H41C 109.5 . .
H41A C41 H41B 109.5 . .
H41A C41 H41C 109.5 . .
H41B C41 H41C 109.5 . .
C7AA C3AA P1 114.7(4) . .
C7AA C3AA C4AA 119.3(5) . .
C4AA C3AA P1 125.7(5) . .
S1 C38 Co1 76.6(2) . .
S1 C38 P3 116.8(3) . .
P3 C38 Co1 137.1(3) . .
C0AA C38 Co1 71.2(3) . .
C0AA C38 S1 113.1(4) . .
C0AA C38 P3 126.9(4) . .
C7AA C6AA H6AA 119.9 . .
C6 C6AA C7AA 120.1(6) . .
C6 C6AA H6AA 119.9 . .
C46 C47 C51 119.9(5) . .
C48 C47 C46 121.5(6) . .
C48 C47 C51 118.5(5) . .
C45 C46 H46 119.0 . .
C47 C46 C45 121.9(5) . .
C47 C46 H46 119.0 . .
C3AA C4AA H4AA 119.6 . .
C5AA C4AA C3AA 120.8(6) . .
C5AA C4AA H4AA 119.6 . .
C69 C74 H74 118.9 . .
C73 C74 C69 122.3(6) . .
C73 C74 H74 118.9 . .
C8AA C8 C0AA 123.9(6) . .
C8AA C8 C2AA 118.9(6) . .
C2AA C8 C0AA 117.2(5) . .
C54 C55 C56 120.2(6) . .
C54 C55 C59 118.5(6) . .
C56 C55 C59 121.3(5) . .
C4AA C5AA H5AA 120.2 . .
C4AA C5AA C6 119.7(5) . .
C6 C5AA H5AA 120.2 . .
C65 C64 H64 120.3 . .
C63 C64 C65 119.5(6) . .
C63 C64 H64 120.3 . .
C57 C56 C55 118.7(5) . .
C57 C56 H56 120.7 . .
C55 C56 H56 120.7 . .
C61 C62 H62 118.8 . .
C63 C62 C61 122.4(6) . .
C63 C62 H62 118.8 . .
F4 C51 F6 105.7(5) . .
F4 C51 F5 107.9(5) . .
F4 C51 C47 113.6(5) . .
F6 C51 C47 111.6(5) . .
F5 C51 F6 104.9(5) . .
F5 C51 C47 112.6(5) . .
C7AA C0AA Co1 113.2(4) . .
C38 C0AA Co1 65.6(3) . .
C38 C0AA C7AA 120.1(5) . .
C38 C0AA C8 116.5(5) . .
C8 C0AA Co1 117.8(4) . .
C8 C0AA C7AA 114.7(5) . .
C21B C20B P2 121.9(12) . .
C21B C20B C25B 120.0(15) . .
C25B C20B P2 118.1(11) . .
C6AA C6 H6 119.8 . .
C5AA C6 C6AA 120.4(6) . .
C5AA C6 H6 119.8 . .
C15 C14 P2 118.8(5) . .
C15 C14 C19 118.6(6) . .
C19 C14 P2 122.6(6) . .
F12 C60 F0AA 106.9(6) . .
F12 C60 F11 102.1(7) . .
F12 C60 C57 113.5(6) . .
F0AA C60 F11 104.1(6) . .
F0AA C60 C57 115.6(7) . .
F11 C60 C57 113.4(5) . .
C32 C33 H33 119.3 . .
C32 C33 C34 121.4(6) . .
C34 C33 H33 119.3 . .
C74 C73 C72 120.6(6) . .
C74 C73 C76 118.3(6) . .
C72 C73 C76 121.1(6) . .
P3 C40 H40A 109.5 . .
P3 C40 H40B 109.5 . .
P3 C40 H40C 109.5 . .
H40A C40 H40B 109.5 . .
H40A C40 H40C 109.5 . .
H40B C40 H40C 109.5 . .
C26 C31 H31 120.0 . .
C30 C31 C26 120.0(6) . .
C30 C31 H31 120.0 . .
C8 C8AA H8AA 119.5 . .
C1AA C8AA C8 121.1(6) . .
C1AA C8AA H8AA 119.5 . .
C14 C15 H15 119.1 . .
C14 C15 C16 121.8(7) . .
C16 C15 H15 119.1 . .
C8 C2AA P2 114.9(4) . .
C8 C2AA C12 119.2(6) . .
C12 C2AA P2 125.9(5) . .
F7 C59 C55 112.8(6) . .
F9 C59 F7 104.9(5) . .
F9 C59 C55 113.0(6) . .
F8 C59 F7 107.5(6) . .
F8 C59 F9 105.0(6) . .
F8 C59 C55 113.0(6) . .
C28 C29 H29 120.4 . .
C28 C29 C30 119.1(7) . .
C30 C29 H29 120.4 . .
C31 C30 H30 119.4 . .
C29 C30 C31 121.3(6) . .
C29 C30 H30 119.4 . .
P3 C39 H39A 109.5 . .
P3 C39 H39B 109.5 . .
P3 C39 H39C 109.5 . .
H39A C39 H39B 109.5 . .
H39A C39 H39C 109.5 . .
H39B C39 H39C 109.5 . .
C33 C34 H34 120.0 . .
C35 C34 C33 120.0(7) . .
C35 C34 H34 120.0 . .
C64 C63 C62 120.2(6) . .
C64 C63 C68 119.3(6) . .
C62 C63 C68 120.4(7) . .
P4 C43 H43A 109.5 . .
P4 C43 H43B 109.5 . .
P4 C43 H43C 109.5 . .
H43A C43 H43B 109.5 . .
H43A C43 H43C 109.5 . .
H43B C43 H43C 109.5 . .
C70 C71 C72 119.9(6) . .
C70 C71 C75 120.5(6) . .
C72 C71 C75 119.5(6) . .
P4 C42 H42A 109.5 . .
P4 C42 H42B 109.5 . .
P4 C42 H42C 109.5 . .
H42A C42 H42B 109.5 . .
H42A C42 H42C 109.5 . .
H42B C42 H42C 109.5 . .
C45 C50 H50 118.6 . .
C45 C50 C49 122.8(6) . .
C49 C50 H50 118.6 . .
C24A C25A H25A 119.1 . .
C24A C25A C20A 121.7(14) . .
C20A C25A H25A 119.1 . .
C21B C22A H22A 118.1 . .
C23B C22A H22A 118.1 . .
C23B C22A C21B 123.7(17) . .
C15 C16 H16 120.8 . .
C17 C16 C15 118.5(8) . .
C17 C16 H16 120.8 . .
C69 B1 C53 112.5(5) . .
C69 B1 C45 105.7(5) . .
C69 B1 C61 112.7(5) . .
C53 B1 C45 109.8(5) . .
C61 B1 C53 102.3(4) . .
C61 B1 C45 114.0(5) . .
C65 C67 F15B 111.1(6) . .
F13A C67 C65 107.4(9) . .
F14A C67 C65 101.9(9) . .
F14A C67 F13C 96.7(11) . .
F13C C67 C65 106.2(9) . .
F14C C67 C65 118.6(7) . .
F14C C67 F13A 111.0(9) . .
F14C C67 F15C 107.9(11) . .
F14B C67 C65 114.5(8) . .
F14B C67 F15B 101.6(11) . .
F15C C67 C65 110.2(8) . .
F15C C67 F13A 100.1(11) . .
F13B C67 C65 125.5(10) . .
F13B C67 F15B 99.5(9) . .
F13B C67 F14B 101.3(10) . .
F15A C67 C65 117.5(9) . .
F15A C67 F14A 114.7(14) . .
F15A C67 F13C 116.9(12) . .
P4 C44 H44A 109.5 . .
P4 C44 H44B 109.5 . .
P4 C44 H44C 109.5 . .
H44A C44 H44B 109.5 . .
H44A C44 H44C 109.5 . .
H44B C44 H44C 109.5 . .
C14 C19 H19 119.8 . .
C18 C19 C14 120.4(8) . .
C18 C19 H19 119.8 . .
C1AA C11 H11 119.7 . .
C1AA C11 C12 120.5(6) . .
C12 C11 H11 119.7 . .
C20B C21B C22A 118.8(14) . .
C20B C21B H21B 120.6 . .
C22A C21B H21B 120.6 . .
C32 C37 H37 119.6 . .
C32 C37 C36 120.8(7) . .
C36 C37 H37 119.6 . .
C34 C35 H35 120.2 . .
C36 C35 C34 119.6(6) . .
C36 C35 H35 120.2 . .
C73 C72 H72 120.6 . .
C71 C72 C73 118.8(6) . .
C71 C72 H72 120.6 . .
C8AA C1AA H1AA 119.9 . .
C11 C1AA C8AA 120.1(6) . .
C11 C1AA H1AA 119.9 . .
C2AA C12 H12 120.1 . .
C11 C12 C2AA 119.9(6) . .
C11 C12 H12 120.1 . .
F17 C68 C63 112.3(6) . .
F18B C68 F17 107.3(5) . .
F18B C68 C63 112.2(7) . .
F16 C68 F17 106.8(7) . .
F16 C68 F18B 106.8(6) . .
F16 C68 C63 111.1(5) . .
C47 C48 H48 121.0 . .
C49 C48 C47 117.9(6) . .
C49 C48 H48 121.0 . .
C16 C17 H17 119.6 . .
C16 C17 C18 120.8(7) . .
C18 C17 H17 119.6 . .
C25A C24A H24A 119.9 . .
C25A C24A C23A 120.2(14) . .
C23A C24A H24A 119.9 . .
C50 C49 C52A 118.4(8) . .
C50 C49 C52B 118.8(8) . .
C48 C49 C50 120.7(6) . .
C48 C49 C52A 117.4(8) . .
C48 C49 C52B 119.0(8) . .
C24A C23A H23A 121.1 . .
C22B C23A C24A 117.9(14) . .
C22B C23A H23A 121.1 . .
F20 C75 F18 105.1(8) . .
F20 C75 C71 113.4(6) . .
F19 C75 F20 106.8(7) . .
F19 C75 F18 106.9(7) . .
F19 C75 C71 112.3(8) . .
F18 C75 C71 111.8(7) . .
C37 C36 H36 119.7 . .
C35 C36 C37 120.6(7) . .
C35 C36 H36 119.7 . .
F23A C76 C73 109.0(7) . .
C73 C76 F22B 114.0(10) . .
F21A C76 F23A 97.1(11) . .
F21A C76 C73 109.1(9) . .
F22A C76 F23A 111.1(12) . .
F22A C76 C73 115.8(11) . .
F22A C76 F21A 113.2(11) . .
F23B C76 F22B 104.0(12) . .
F23B C76 C73 118.8(13) . .
F23B C76 F21B 111.6(13) . .
F21B C76 F22B 89.2(14) . .
F21B C76 C73 114.8(7) . .
C19 C18 C17 119.9(8) . .
C19 C18 H18 120.1 . .
C17 C18 H18 120.1 . .
F3A C52A C49 113.8(13) . .
F3A C52A F2A 115.2(18) . .
F3A C52A F1A 109.5(16) . .
F2A C52A C49 111.7(13) . .
F2A C52A F1A 114.0(18) . .
F1A C52A C49 90.0(13) . .
C79 C78 C77 126.8(16) . .
F036 C78 C77 124.1(19) . .
F036 C78 C79 109(2) . .
C78 C77 H77 118.9 . .
C79 C77 C78 122.3(14) 2_665 .
C79 C77 H77 118.9 2_665 .
C78 C79 C77 110.8(17) . 2_665
C78 C79 H79 124.6 . .
C77 C79 H79 124.6 2_665 .
F2B C52B C49 116.3(12) . .
F3B C52B C49 111.2(16) . .
F3B C52B F2B 91.3(14) . .
F3B C52B F1B 116.4(15) . .
F1B C52B C49 116.8(13) . .
F1B C52B F2B 101.8(17) . .
C20B C25B H25B 121.5 . .
C24B C25B C20B 117.1(14) . .
C24B C25B H25B 121.5 . .
C25A C20A P2 121.1(11) . .
C25A C20A C21A 119.0(14) . .
C21A C20A P2 119.8(11) . .
C20A C21A H21A 120.1 . .
C20A C21A C22B 119.7(13) . .
C22B C21A H21A 120.1 . .
C23A C22B C21A 121.4(14) . .
C23A C22B H22B 119.3 . .
C21A C22B H22B 119.3 . .
C22A C23B H23B 122.7 . .
C22A C23B C24B 114.6(17) . .
C24B C23B H23B 122.7 . .
C25B C24B H24B 117.1 . .
C23B C24B C25B 125.9(16) . .
C23B C24B H24B 117.1 . .

loop_
_geom_bond_atom_site_label_1
_geom_bond_atom_site_label_2
_geom_bond_distance
_geom_bond_site_symmetry_2
Co1 S1 2.2969(18) .
Co1 P1 2.2469(17) .
Co1 P4 2.2314(17) .
Co1 P2 2.1710(18) .
Co1 C38 1.953(6) .
Co1 C0AA 2.031(6) .
S1 C38 1.743(6) .
P1 C26 1.818(6) .
P1 C32 1.848(6) .
P1 C3AA 1.814(6) .
P4 C43 1.826(6) .
P4 C42 1.822(6) .
P4 C44 1.822(6) .
P2 C20B 2.043(15) .
P2 C14 1.848(6) .
P2 C2AA 1.815(6) .
P2 C20A 1.620(14) .
P3 C41 1.783(7) .
P3 C38 1.783(6) .
P3 C40 1.801(6) .
P3 C39 1.799(6) .
F4 C51 1.323(7) .
F6 C51 1.351(7) .
F17 C68 1.340(8) .
F7 C59 1.335(7) .
F5 C51 1.337(7) .
F18B C68 1.339(8) .
F20 C75 1.324(8) .
F16 C68 1.328(8) .
F9 C59 1.332(7) .
F12 C60 1.299(8) .
F8 C59 1.318(8) .
F0AA C60 1.302(8) .
C69 C70 1.401(8) .
C69 C74 1.405(8) .
C69 B1 1.630(9) .
F19 C75 1.323(10) .
C7AA C3AA 1.397(8) .
C7AA C6AA 1.397(8) .
C7AA C0AA 1.528(7) .
F11 C60 1.318(8) .
C53 C58 1.408(8) .
C53 C54 1.397(8) .
C53 B1 1.646(8) .
F18 C75 1.356(10) .
C58 H58 0.9500 .
C58 C57 1.396(7) .
C57 C56 1.372(8) .
C57 C60 1.482(9) .
C45 C46 1.414(7) .
C45 C50 1.380(8) .
C45 B1 1.649(9) .
C70 H70 0.9500 .
C70 C71 1.379(9) .
C66 H66 0.9500 .
C66 C61 1.389(8) .
C66 C65 1.406(8) .
C26 C27 1.401(8) .
C26 C31 1.396(8) .
C61 C62 1.397(8) .
C61 B1 1.643(8) .
C27 H27 0.9500 .
C27 C28 1.387(8) .
C32 C33 1.396(8) .
C32 C37 1.381(8) .
C65 C64 1.382(9) .
C65 C67 1.483(10) .
C54 H54 0.9500 .
C54 C55 1.377(8) .
C28 H28 0.9500 .
C28 C29 1.377(9) .
C41 H41A 0.9800 .
C41 H41B 0.9800 .
C41 H41C 0.9800 .
C3AA C4AA 1.406(7) .
C38 C0AA 1.468(8) .
C6AA H6AA 0.9500 .
C6AA C6 1.392(8) .
C47 C46 1.384(8) .
C47 C51 1.499(8) .
C47 C48 1.375(9) .
C46 H46 0.9500 .
C4AA H4AA 0.9500 .
C4AA C5AA 1.374(8) .
C74 H74 0.9500 .
C74 C73 1.382(8) .
F13A C67 1.369(15) .
C8 C0AA 1.503(8) .
C8 C8AA 1.399(8) .
C8 C2AA 1.401(8) .
C55 C56 1.387(8) .
C55 C59 1.496(9) .
C5AA H5AA 0.9500 .
C5AA C6 1.386(8) .
C64 H64 0.9500 .
C64 C63 1.374(9) .
C56 H56 0.9500 .
C62 H62 0.9500 .
C62 C63 1.389(8) .
F23A C76 1.414(11) .
F22B C76 1.51(2) .
C20B C21B 1.37(2) .
C20B C25B 1.403(19) .
F14A C67 1.412(17) .
C6 H6 0.9500 .
C14 C15 1.378(10) .
C14 C19 1.396(9) .
C33 H33 0.9500 .
C33 C34 1.398(8) .
C73 C72 1.388(9) .
C73 C76 1.494(10) .
C40 H40A 0.9800 .
C40 H40B 0.9800 .
C40 H40C 0.9800 .
C31 H31 0.9500 .
C31 C30 1.384(9) .
C8AA H8AA 0.9500 .
C8AA C1AA 1.376(8) .
C15 H15 0.9500 .
C15 C16 1.384(9) .
C2AA C12 1.402(8) .
C29 H29 0.9500 .
C29 C30 1.378(9) .
C30 H30 0.9500 .
C39 H39A 0.9800 .
C39 H39B 0.9800 .
C39 H39C 0.9800 .
C34 H34 0.9500 .
C34 C35 1.371(9) .
C63 C68 1.512(9) .
C43 H43A 0.9800 .
C43 H43B 0.9800 .
C43 H43C 0.9800 .
C71 C72 1.381(9) .
C71 C75 1.496(9) .
C42 H42A 0.9800 .
C42 H42B 0.9800 .
C42 H42C 0.9800 .
C50 H50 0.9500 .
C50 C49 1.401(9) .
C25A H25A 0.9500 .
C25A C24A 1.39(2) .
C25A C20A 1.393(19) .
C22A H22A 0.9500 .
C22A C21B 1.41(2) .
C22A C23B 1.36(2) .
C16 H16 0.9500 .
C16 C17 1.378(11) .
C67 F15B 1.496(14) .
C67 F13C 1.428(16) .
C67 F14C 1.331(13) .
C67 F14B 1.387(14) .
C67 F15C 1.368(15) .
C67 F13B 1.268(13) .
C67 F15A 1.150(15) .
C44 H44A 0.9800 .
C44 H44B 0.9800 .
C44 H44C 0.9800 .
C19 H19 0.9500 .
C19 C18 1.370(10) .
C11 H11 0.9500 .
C11 C1AA 1.361(9) .
C11 C12 1.400(9) .
C21B H21B 0.9500 .
C37 H37 0.9500 .
C37 C36 1.406(9) .
C35 H35 0.9500 .
C35 C36 1.369(10) .
C72 H72 0.9500 .
C1AA H1AA 0.9500 .
C12 H12 0.9500 .
C48 H48 0.9500 .
C48 C49 1.373(9) .
C17 H17 0.9500 .
C17 C18 1.388(12) .
C24A H24A 0.9500 .
C24A C23A 1.45(2) .
C49 C52A 1.727(19) .
C49 C52B 1.543(19) .
C23A H23A 0.9500 .
C23A C22B 1.39(2) .
F21A C76 1.411(13) .
C36 H36 0.9500 .
C76 F22A 1.123(15) .
C76 F23B 1.149(16) .
C76 F21B 1.398(14) .
C18 H18 0.9500 .
F3A C52A 1.181(18) .
C52A F2A 1.21(2) .
C52A F1A 1.44(2) .
F2B C52B 1.43(2) .
C78 C77 1.488(19) .
C78 C79 1.348(19) .
C78 F036 1.294(19) .
C77 H77 0.9500 .
C77 C79 1.417(19) 2_665
F3B C52B 1.27(2) .
C79 C77 1.417(19) 2_665
C79 H79 0.9500 .
F1B C52B 1.30(2) .
C25B H25B 0.9500 .
C25B C24B 1.38(2) .
C20A C21A 1.418(19) .
C21A H21A 0.9500 .
C21A C22B 1.42(2) .
C22B H22B 0.9500 .
C23B H23B 0.9500 .
C23B C24B 1.37(2) .
C24B H24B 0.9500 .
